data_1008923
loop_
_publ_author_name
'Bertaut, F'
'Mareschal, J'

_publ_section_title
;
Un nouveau type de structure hexagonale: Al T O3 (T = Y, Eu, Gd, Tb,
Dy, Ho, Er).
;
_journal_coden_ASTM COREAF
_journal_name_full
;
Comptes Rendus Hebdomadaires des Seances de l'Academie des Sciences
(1884 - 1965)
;
_journal_page_first 867
_journal_page_last 870
_journal_volume 257
_journal_year 1963
_chemical_formula_structural 'Y Al O3'
_chemical_formula_sum 'Al O3 Y'
_chemical_name_systematic 'Yttrium aluminium oxide'
_space_group_IT_number 194
_symmetry_cell_setting hexagonal
_symmetry_Int_Tables_number 194
_symmetry_space_group_name_Hall '-P 6c 2c'
_symmetry_space_group_name_H-M 'P 63/m m c'
_cell_angle_alpha 90
_cell_angle_beta 90
_cell_angle_gamma 120
_cell_formula_units_Z 2
_cell_length_a 3.680(5)
_cell_length_b 3.680(5)
_cell_length_c 10.52(1)
_cell_volume 123.4
_refine_ls_R_factor_all 0.024
_cod_database_code 1008923

loop_
_symmetry_equiv_pos_as_xyz
x,y,z
-y,x-y,z
y-x,-x,z
-y,-x,z
y-x,y,z
x,x-y,z
-x,-y,-z
y,y-x,-z
x-y,x,-z
y,x,-z
x-y,-y,-z
-x,y-x,-z
-x,-y,1/2+z
y,y-x,1/2+z
x-y,x,1/2+z
y,x,1/2+z
x-y,-y,1/2+z
-x,y-x,1/2+z
x,y,1/2-z
-y,x-y,1/2-z
y-x,-x,1/2-z
-y,-x,1/2-z
y-x,y,1/2-z
x,x-y,1/2-z

loop_
_atom_site_label
_atom_site_type_symbol
_atom_site_symmetry_multiplicity
_atom_site_Wyckoff_symbol
_atom_site_fract_x
_atom_site_fract_y
_atom_site_fract_z
_atom_site_occupancy
_atom_site_attached_hydrogens
_atom_site_calc_flag
Y1 Y3+ 2 a 0. 0. 0. 1. 0 d
Al1 Al3+ 2 c 0.3333 0.6667 0.25 1. 0 d
O1 O2- 2 b 0. 0. 0.25 1. 0 d
O2 O2- 4 f 0.3333 0.6667 0.077 1. 0 d

loop_
_atom_type_symbol
_atom_type_oxidation_number
Y3+ 3.000
Al3+ 3.000
O2- -2.000
